data_1549686
loop_
_publ_author_name
'Lister, Francis G. A.'
'Eccles, Natasha'
'Pike, Sarah J.'
'Brown, Robert A.'
'Whitehead, George F. S.'
'Raftery, James'
'Webb, Simon J.'
'Clayden, Jonathan'

_publ_section_title
;
 Bis-pyrene probes of foldamer conformation in solution and in
 phospholipid bilayers.
;
_journal_issue 33
_journal_name_full 'Chemical science'
_journal_page_first 6860
_journal_page_last 6870
_journal_paper_doi 10.1039/c8sc02532k
_journal_volume 9
_journal_year 2018
_chemical_absolute_configuration rm
_chemical_formula_moiety 'C66 H71 N7 O8, C4 H10 O, 0.57(C H4 O)'
_chemical_formula_sum 'C70.57 H83.27 N7 O9.57'
_chemical_formula_weight 1182.59
_space_group_crystal_system orthorhombic
_space_group_IT_number 19
_space_group_name_Hall 'P 2ac 2ab'
_space_group_name_H-M_alt 'P 21 21 21'
_symmetry_space_group_name_Hall 'P 2ac 2ab'
_symmetry_space_group_name_H-M 'P 21 21 21'
_atom_sites_solution_hydrogens geom
_atom_sites_solution_primary dual
_audit_creation_date 2018-03-19
_audit_creation_method
;
Olex2 1.2
(compiled 2017.08.10 svn.r3458 for OlexSys, GUI svn.r5381)
;
_audit_update_record
;
2018-05-16 deposited with the CCDC.
2018-07-16 downloaded from the CCDC.
;
_cell_angle_alpha 90
_cell_angle_beta 90
_cell_angle_gamma 90
_cell_formula_units_Z 4
_cell_length_a 10.5967(4)
_cell_length_b 21.5835(8)
_cell_length_c 28.6986(6)
_cell_measurement_reflns_used 12464
_cell_measurement_temperature 150.06(10)
_cell_measurement_theta_max 60.5840
_cell_measurement_theta_min 2.5520
_cell_volume 6563.8(4)
_computing_cell_refinement 'CrysAlisPro 1.171.39.30c (Rigaku OD, 2017)'
_computing_data_collection 'CrysAlisPro 1.171.39.30c (Rigaku OD, 2017)'
_computing_data_reduction 'CrysAlisPro 1.171.39.30c (Rigaku OD, 2017)'
_computing_molecular_graphics 'Olex2 (Dolomanov et al., 2009)'
_computing_publication_material 'Olex2 (Dolomanov et al., 2009)'
_computing_structure_refinement 'ShelXL (Sheldrick, 2015)'
_computing_structure_solution 'ShelXT (Sheldrick, 2015)'
_diffrn_ambient_environment N~2~
_diffrn_ambient_temperature 150.06(10)
_diffrn_detector 'CCD plate'
_diffrn_measured_fraction_theta_full 1.000
_diffrn_measured_fraction_theta_max 1.000
_diffrn_measurement_details
;
List of Runs (angles in degrees, time in seconds):

  # Type    Start    End  Width  t~exp~   \w     \q     \k     \f   Frames
#--------------------------------------------------------------------------
  1  \w    -85.00  55.00   1.00    1.00    --    0.00  60.00-180.00  140
  2  \w    -57.00   1.00   1.00    1.00    --    0.00  29.00 150.00   58
  3  \w      0.00  38.00   1.00    6.00    --   55.00  60.00   0.00   38
  4  \w     80.00 143.00   1.00    6.00    --   55.00  43.00 -60.00   63
  5  \w    -33.00 134.00   1.00    6.00    --   55.00  60.00-150.00  167
  6  \w    -34.00 111.00   1.00    6.00    --   55.00  57.00  60.00  145
  7  \w     41.00  78.00   1.00    6.00    --   55.00  60.00 150.00   37
  8  \w     22.00  48.00   1.00    6.00    --   55.00  43.00 -60.00   26
  9  \w     -2.00  92.00   1.00    6.00    --   55.00  29.00 -60.00   94
 10  \w    100.00 138.00   1.00    6.00    --   55.00  29.00 -60.00   38
 11  \w     95.00 140.00   1.00    6.00    --   55.00  60.00   0.00   45
 12  \w    -30.00 142.00   1.00    6.00    --   55.00  57.00-120.00  172
 13  \w     50.00 151.00   1.00   12.00    --  110.00  60.00-180.00  101
 14  \w     77.00 148.00   1.00   12.00    --  110.00  60.00   0.00   71
 15  \w     29.00 198.00   1.00   12.00    --  110.00  19.00 -30.00  169
 16  \w     56.00  93.00   1.00   12.00    --  110.00  60.00 -60.00   37
 17  \w     27.00  53.00   1.00   12.00    --  110.00  60.00  30.00   26
 18  \w     87.00 171.00   1.00   12.00    --  110.00  60.00  90.00   84
 19  \w     92.00 181.00   1.00   12.00    --  110.00  60.00 -30.00   89
 20  \w     51.00  77.00   1.00   12.00    --  110.00  60.00 -30.00   26
 21  \w    100.00 199.00   1.00   12.00    --  110.00  60.00-120.00   99
 22  \w     86.00 197.00   1.00   12.00    --  110.00  60.00-150.00  111
 23  \w     21.00 199.00   1.00   12.00    --  110.00  10.00  30.00  178
 24  \w    174.00 199.00   1.00   12.00    --  110.00  60.00-180.00   25
 25  \w     58.00 162.00   1.00   12.00    --  110.00  60.00 -90.00  104
 26  \w     83.00 169.00   1.00   12.00    --  110.00  60.00  30.00   86
 27  \w    145.00 172.00   1.00   12.00    --  110.00  60.00 -60.00   27
 28  \w     85.00 177.00   1.00   12.00    --  110.00  60.00 120.00   92
 29  \w     79.00 175.00   1.00   12.00    --  110.00  48.00  90.00   96
 30  \w    120.00 145.00   1.00   12.00    --  110.00  60.00  60.00   25
 31  \w     48.00 197.00   1.00   12.00    --  110.00  19.00-150.00  149
;
_diffrn_measurement_device 'four-circle diffractometer'
_diffrn_measurement_device_type 'XtaLAB AFC11 (RINC): quarter-chi single'
_diffrn_measurement_method '\w scans'
_diffrn_orient_matrix_type 'CrysAlisPro convention (1999,Acta A55,543-557)'
_diffrn_orient_matrix_UB_11 0.0243012000
_diffrn_orient_matrix_UB_12 0.0687161000
_diffrn_orient_matrix_UB_13 0.0114617000
_diffrn_orient_matrix_UB_21 0.0595891000
_diffrn_orient_matrix_UB_22 0.0091769000
_diffrn_orient_matrix_UB_23 -0.0484535000
_diffrn_orient_matrix_UB_31 -0.1302895000
_diffrn_orient_matrix_UB_32 0.0171129000
_diffrn_orient_matrix_UB_33 -0.0200635000
_diffrn_radiation_monochromator graphite
_diffrn_radiation_probe x-ray
_diffrn_radiation_type CuK\a
_diffrn_radiation_wavelength 1.54184
_diffrn_reflns_av_R_equivalents 0.0731
_diffrn_reflns_av_unetI/netI 0.0534
_diffrn_reflns_Laue_measured_fraction_full 1.000
_diffrn_reflns_Laue_measured_fraction_max 1.000
_diffrn_reflns_limit_h_max 9
_diffrn_reflns_limit_h_min -12
_diffrn_reflns_limit_k_max 26
_diffrn_reflns_limit_k_min -26
_diffrn_reflns_limit_l_max 32
_diffrn_reflns_limit_l_min -34
_diffrn_reflns_number 67099
_diffrn_reflns_point_group_measured_fraction_full 1.000
_diffrn_reflns_point_group_measured_fraction_max 1.000
_diffrn_reflns_theta_full 67.684
_diffrn_reflns_theta_max 68.236
_diffrn_reflns_theta_min 2.562
_diffrn_source 'fine-focus sealed X-ray tube'
_diffrn_source_type 'Enhance (Cu) X-ray Source'
_exptl_absorpt_coefficient_mu 0.641
_exptl_absorpt_correction_T_max 1.00000
_exptl_absorpt_correction_T_min 0.52686
_exptl_absorpt_correction_type multi-scan
_exptl_absorpt_process_details
;
CrysAlisPro 1.171.39.30c (Rigaku Oxford Diffraction, 2017)
Empirical absorption correction using spherical harmonics,
 implemented in SCALE3 ABSPACK scaling algorithm.
;
_exptl_crystal_colour 'clear colourless'
_exptl_crystal_colour_lustre clear
_exptl_crystal_colour_primary colourless
_exptl_crystal_density_diffrn 1.197
_exptl_crystal_description needle
_exptl_crystal_F_000 2529
_exptl_crystal_size_max 0.442
_exptl_crystal_size_mid 0.055
_exptl_crystal_size_min 0.044
_refine_diff_density_max 0.265
_refine_diff_density_min -0.192
_refine_diff_density_rms 0.035
_refine_ls_abs_structure_details
;
 Flack x determined using 3251 quotients [(I+)-(I-)]/[(I+)+(I-)]
 (Parsons, Flack and Wagner, Acta Cryst. B69 (2013) 249-259).
;
_refine_ls_abs_structure_Flack 0.19(11)
_refine_ls_extinction_method none
_refine_ls_goodness_of_fit_ref 1.061
_refine_ls_hydrogen_treatment constr
_refine_ls_matrix_type full
_refine_ls_number_parameters 1128
_refine_ls_number_reflns 12007
_refine_ls_number_restraints 2988
_refine_ls_restrained_S_all 0.981
_refine_ls_R_factor_all 0.0806
_refine_ls_R_factor_gt 0.0687
_refine_ls_shift/su_max 0.000
_refine_ls_shift/su_mean 0.000
_refine_ls_structure_factor_coef Fsqd
_refine_ls_weighting_details 'w=1/[\s^2^(Fo^2^)+(0.1014P)^2^+1.1888P] where P=(Fo^2^+2Fc^2^)/3'
_refine_ls_weighting_scheme calc
_refine_ls_wR_factor_gt 0.1928
_refine_ls_wR_factor_ref 0.2035
_reflns_Friedel_coverage 0.808
_reflns_Friedel_fraction_full 0.999
_reflns_Friedel_fraction_max 0.999
_reflns_number_gt 9692
_reflns_number_total 12007
_reflns_threshold_expression 'I > 2\s(I)'
_cod_data_source_file c8sc02532k2.cif
_cod_data_source_block s5080l
_cod_depositor_comments 'Adding full bibliography for 1549682--1549686.cif.'
_cod_database_code 1549686
_shelx_shelxl_version_number 2018/1
_shelx_space_group_comment
;
The symmetry employed for this shelxl refinement is uniquely defined
by the following loop, which should always be used as a source of
symmetry information in preference to the above space-group names.
They are only intended as comments.
;
_shelx_estimated_absorpt_t_max 0.972
_shelx_estimated_absorpt_t_min 0.765
_reflns_odcompleteness_completeness 100.00
_reflns_odcompleteness_iscentric 1
_reflns_odcompleteness_theta 66.97
_olex2_refinement_description
;
1. Fixed Uiso
 At 1.2 times of:
  All C(H) groups, All C(H,H) groups, All C(H,H,H,H) groups, All N(H) groups
 At 1.5 times of:
  All C(H,H,H) groups, All O(H) groups
2. Uiso/Uaniso restraints and constraints
All non-hydrogen atoms have similar U: within 2A with sigma of 0.04 and sigma
for terminal atoms of 0.08
3. Rigid body (RIGU) restrains
 All non-hydrogen atoms
 with sigma for 1-2 distances of 0.004 and sigma for 1-3 distances of 0.004
4. Same fragment restrains
{C1, C2, C3, C4, C5, C6, C7, C8, C9, C10, C11, C12, C13, C14, C15, C16} sigma
for 1-2: 0.02, 1-3: 0.04
as
{C17, C18, C19, C20, C21, C22, C23, C24, C25, C26, C27, C28, C29, C30, C31, C32}
{C1, C2, C3, C4, C5, C6, C7, C8, C9, C10, C11, C12, C13, C14, C15, C16} sigma
for 1-2: 0.02, 1-3: 0.04
as
{C1A, C2A, C3A, C4A, C5A, C6A, C7A, C8A, C9A, C10A, C11A, C12A, C13A, C14A,
C15A, C16A}
{C1, C2, C3, C4, C5, C6, C7, C8, C9, C10, C11, C12, C13, C14, C15, C16} sigma
for 1-2: 0.02, 1-3: 0.04
as
{C17A, C18A, C19A, C20A, C21A, C22A, C23A, C24A, C25A, C26A, C27A, C28A, C29A,
C30A, C31A, C32A}
5. Others
 Sof(H34A)=Sof(H33A)=Sof(H75C)=Sof(H75D)=Sof(C76A)=Sof(C77A)=Sof(H77A)=
 Sof(C78A)=Sof(H78A)=Sof(C79A)=Sof(H79A)=Sof(C80A)=Sof(H80A)=Sof(C81A)=
 Sof(H81A)=Sof(C1A)=Sof(C2A)=Sof(H2A)=Sof(C3A)=Sof(H3A)=Sof(C4A)=Sof(C5A)=
 Sof(C6A)=Sof(C7A)=Sof(H7A)=Sof(C8A)=Sof(H8A)=Sof(C9A)=Sof(C10A)=Sof(C11A)=
 Sof(H11A)=Sof(C12A)=Sof(H12A)=Sof(C13A)=Sof(C14A)=Sof(H14A)=Sof(C15A)=
 Sof(H15A)=Sof(C16A)=Sof(H16A)=Sof(C17A)=Sof(C18A)=Sof(H18A)=Sof(C19A)=
 Sof(H19A)=Sof(C20A)=Sof(C21A)=Sof(C22A)=Sof(C23A)=Sof(H23A)=Sof(C24A)=
 Sof(H24A)=Sof(C25A)=Sof(C26A)=Sof(C27A)=Sof(H27A)=Sof(C28A)=Sof(H28A)=
 Sof(C29A)=Sof(C30A)=Sof(H30A)=Sof(C31A)=Sof(H31A)=Sof(C32A)=Sof(H32A)=1-FVAR(1)
 Sof(H34)=Sof(H33)=Sof(H75A)=Sof(H75B)=Sof(O2B)=Sof(H2B)=Sof(C76)=Sof(C77)=
 Sof(H77)=Sof(C78)=Sof(H78)=Sof(C79)=Sof(H79)=Sof(C80)=Sof(H80)=Sof(C81)=
 Sof(H81)=Sof(C1)=Sof(C2)=Sof(H2)=Sof(C3)=Sof(H3)=Sof(C4)=Sof(C5)=Sof(C6)=
 Sof(C7)=Sof(H7)=Sof(C8)=Sof(H8)=Sof(C9)=Sof(C10)=Sof(C11)=Sof(H11)=Sof(C12)=
 Sof(H12)=Sof(C13)=Sof(C14)=Sof(H14)=Sof(C15)=Sof(H15)=Sof(C16)=Sof(H16)=
 Sof(C17)=Sof(C18)=Sof(H18)=Sof(C19)=Sof(H19)=Sof(C20)=Sof(C21)=Sof(C22)=
 Sof(C23)=Sof(H23)=Sof(C24)=Sof(H24)=Sof(C25)=Sof(C26)=Sof(C27)=Sof(H27)=
 Sof(C28)=Sof(H28)=Sof(C29)=Sof(C30)=Sof(H30)=Sof(C31)=Sof(H31)=Sof(C32)=
 Sof(H32)=Sof(C1B)=Sof(H1BA)=Sof(H1BB)=Sof(H1BC)=FVAR(1)
6.a Ternary CH refined with riding coordinates:
 C34(H34), C34(H34A), C33(H33), C33(H33A), C68(H68)
6.b Secondary CH2 refined with riding coordinates:
 C75(H75A,H75B), C75(H75C,H75D), C2C(H2CA,H2CB), C4C(H4CA,H4CB)
6.c Aromatic/amide H refined with riding coordinates:
 N45(H45), N71(H71), N63(H63), N38(H38), N39(H39), N51(H51), N57(H57),
 C77(H77), C78(H78), C79(H79), C80(H80), C81(H81), C2(H2), C3(H3), C7(H7),
 C8(H8), C11(H11), C12(H12), C14(H14), C15(H15), C16(H16), C18(H18), C19(H19),
 C23(H23), C24(H24), C27(H27), C28(H28), C30(H30), C31(H31), C32(H32),
 C77A(H77A), C78A(H78A), C79A(H79A), C80A(H80A), C81A(H81A), C2A(H2A), C3A(H3A),
  C7A(H7A), C8A(H8A), C11A(H11A), C12A(H12A), C14A(H14A), C15A(H15A),
 C16A(H16A), C18A(H18A), C19A(H19A), C23A(H23A), C24A(H24A), C27A(H27A),
 C28A(H28A), C30A(H30A), C31A(H31A), C32A(H32A)
6.d Fitted hexagon refined as free rotating group:
 C76(C77,C78,C79,C80,C81), C76A(C77A,C78A,C79A,C80A,C81A)
6.e Idealised Me refined as rotating group:
 C67(H67A,H67B,H67C), C49(H49A,H49B,H49C), C50(H50A,H50B,H50C), C55(H55A,H55B,
 H55C), C43(H43A,H43B,H43C), C56(H56A,H56B,H56C), C35(H35A,H35B,H35C), C62(H62A,
 H62B,H62C), C61(H61A,H61B,H61C), C70(H70A,H70B,H70C), C69(H69A,H69B,H69C),
 C44(H44A,H44B,H44C), C5C(H5CA,H5CB,H5CC), C1C(H1CA,H1CB,H1CC), C1B(H1BA,H1BB,
 H1BC)
6.f Idealised tetrahedral OH refined as rotating group:
 O2B(H2B)
;
_olex2_submission_special_instructions 'No special instructions were received'
_oxdiff_exptl_absorpt_empirical_details
;
Empirical correction (ABSPACK) includes:
- Absorption correction using spherical harmonics
- Frame scaling
;
_oxdiff_exptl_absorpt_empirical_full_max 4.743
_oxdiff_exptl_absorpt_empirical_full_min 0.389

loop_
_space_group_symop_operation_xyz
'x, y, z'
'-x+1/2, -y, z+1/2'
'-x, y+1/2, -z+1/2'
'x+1/2, -y+1/2, -z'

loop_
_atom_site_label
_atom_site_type_symbol
_atom_site_fract_x
_atom_site_fract_y
_atom_site_fract_z
_atom_site_U_iso_or_equiv
_atom_site_adp_type
_atom_site_occupancy
_atom_site_site_symmetry_order
_atom_site_calc_flag
_atom_site_refinement_flags_posn
_atom_site_refinement_flags_adp
_atom_site_refinement_flags_occupancy
_atom_site_disorder_assembly
_atom_site_disorder_group
O59 O 0.2295(4) 0.3629(2) 0.40537(16) 0.1056(14) Uani 1 1 d . U . . .
O37 O 0.3496(8) 0.5068(3) 0.17778(14) 0.165(3) Uani 1 1 d . U . . .
O73 O 0.3141(3) 0.52269(17) 0.52450(9) 0.0751(9) Uani 1 1 d . U . . .
O65 O 0.4066(4) 0.37274(17) 0.50703(11) 0.0813(9) Uani 1 1 d . U . . .
O53 O 0.4422(4) 0.44055(17) 0.33925(9) 0.0883(11) Uani 1 1 d . U . . .
O74 O 0.2033(4) 0.5659(2) 0.58283(11) 0.0945(12) Uani 1 1 d . U . . .
O47 O 0.6700(5) 0.3032(2) 0.34522(14) 0.1039(13) Uani 1 1 d . U . . .
O41 O 0.4682(5) 0.22009(19) 0.25856(14) 0.1018(13) Uani 1 1 d . U . . .
N45 N 0.4677(5) 0.3020(2) 0.36743(14) 0.0851(12) Uani 1 1 d . U . . .
H45 H 0.410686 0.319380 0.384257 0.102 Uiso 1 1 calc R . . . .
N71 N 0.2976(4) 0.4745(3) 0.59410(12) 0.0888(13) Uani 1 1 d . U . . .
H71 H 0.265866 0.476669 0.621627 0.107 Uiso 1 1 calc R . . . .
N63 N 0.2059(5) 0.3938(2) 0.52811(16) 0.0899(13) Uani 1 1 d . U . . .
H63 H 0.156457 0.409394 0.548815 0.108 Uiso 1 1 calc R . . . .
N38 N 0.3681(6) 0.4473(2) 0.24006(13) 0.0985(16) Uani 1 1 d . U . . .
H38 H 0.383168 0.445824 0.269487 0.118 Uiso 1 1 calc R . . . .
N39 N 0.4456(5) 0.3223(2) 0.27363(14) 0.0920(14) Uani 1 1 d . U . . .
H39 H 0.442114 0.350570 0.294685 0.110 Uiso 1 1 calc R . . . .
N51 N 0.4968(4) 0.41318(19) 0.41252(11) 0.0735(11) Uani 1 1 d . U . . .
H51 H 0.474450 0.413985 0.441324 0.088 Uiso 1 1 calc R . . . .
N57 N 0.2618(4) 0.4518(2) 0.44275(12) 0.0770(11) Uani 1 1 d . U . . .
H57 H 0.254900 0.471859 0.468523 0.092 Uiso 1 1 calc R . . . .
C46 C 0.5838(6) 0.3252(3) 0.36807(17) 0.0839(14) Uani 1 1 d . U . . .
C52 C 0.4229(6) 0.4424(2) 0.38146(14) 0.0771(13) Uani 1 1 d . U . . .
C40 C 0.4536(6) 0.2631(3) 0.28679(18) 0.0882(15) Uani 1 1 d . U . . .
C58 C 0.2202(6) 0.3941(3) 0.4410(2) 0.0888(15) Uani 1 1 d . U . . .
C34 C 0.4427(6) 0.3406(3) 0.22452(16) 0.0837(14) Uani 1 1 d . U . . .
H34 H 0.412708 0.303719 0.207957 0.100 Uiso 0.568(5) 1 calc R . P A 1
H34A H 0.422064 0.303943 0.205863 0.100 Uiso 0.432(5) 1 calc R . P A 2
C48 C 0.6112(6) 0.3805(3) 0.40072(16) 0.0788(13) Uani 1 1 d . U . . .
C64 C 0.3296(5) 0.3932(3) 0.53533(17) 0.0791(13) Uani 1 1 d . U . . .
C54 C 0.3190(6) 0.4830(3) 0.40271(14) 0.0808(14) Uani 1 1 d . U . . .
C66 C 0.3744(5) 0.4197(3) 0.58225(15) 0.0812(14) Uani 1 1 d . U . . .
C42 C 0.4325(7) 0.2480(3) 0.33929(19) 0.0912(16) Uani 1 1 d . U . . .
C33 C 0.3411(6) 0.3893(3) 0.21602(15) 0.0807(13) Uani 1 1 d . U . . .
H33 H 0.338273 0.397894 0.182506 0.097 Uiso 0.568(5) 1 calc R . P A 1
H33A H 0.344608 0.398875 0.182664 0.097 Uiso 0.432(5) 1 calc R . P A 2
C67 C 0.5118(5) 0.4366(3) 0.57765(18) 0.0877(15) Uani 1 1 d . U . . .
H67A H 0.521127 0.468605 0.554651 0.132 Uiso 1 1 calc GR . . . .
H67B H 0.559103 0.400786 0.568281 0.132 Uiso 1 1 calc GR . . . .
H67C H 0.542853 0.451277 0.607089 0.132 Uiso 1 1 calc GR . . . .
C49 C 0.6638(6) 0.3527(3) 0.44629(17) 0.0906(16) Uani 1 1 d . U . . .
H49A H 0.689930 0.385552 0.466674 0.136 Uiso 1 1 calc GR . . . .
H49B H 0.734761 0.326692 0.439281 0.136 Uiso 1 1 calc GR . . . .
H49C H 0.599366 0.328574 0.461250 0.136 Uiso 1 1 calc GR . . . .
C50 C 0.7083(7) 0.4226(3) 0.3788(2) 0.0995(17) Uani 1 1 d . U . . .
H50A H 0.672394 0.442605 0.352034 0.149 Uiso 1 1 calc GR . . . .
H50B H 0.780201 0.398550 0.369401 0.149 Uiso 1 1 calc GR . . . .
H50C H 0.734207 0.453321 0.401004 0.149 Uiso 1 1 calc GR . . . .
C55 C 0.3808(6) 0.5427(2) 0.41987(16) 0.0866(16) Uani 1 1 d . U . . .
H55A H 0.318849 0.567996 0.435112 0.130 Uiso 1 1 calc GR . . . .
H55B H 0.415574 0.564811 0.393849 0.130 Uiso 1 1 calc GR . . . .
H55C H 0.447021 0.532719 0.441458 0.130 Uiso 1 1 calc GR . . . .
C68 C 0.3503(9) 0.3710(4) 0.6209(2) 0.131(3) Uani 1 1 d . U . . .
H68 H 0.258826 0.366138 0.624270 0.157 Uiso 1 1 calc R . . . .
C43 C 0.2932(8) 0.2365(3) 0.3447(2) 0.1029(18) Uani 1 1 d . U . . .
H43A H 0.274313 0.228554 0.376863 0.154 Uiso 1 1 calc GR . . . .
H43B H 0.269241 0.201279 0.326270 0.154 Uiso 1 1 calc GR . . . .
H43C H 0.247288 0.272289 0.334408 0.154 Uiso 1 1 calc GR . . . .
C56 C 0.2177(7) 0.4980(4) 0.36695(17) 0.112(2) Uani 1 1 d . U . . .
H56A H 0.171434 0.461107 0.359538 0.168 Uiso 1 1 calc GR . . . .
H56B H 0.256591 0.514000 0.339221 0.168 Uiso 1 1 calc GR . . . .
H56C H 0.161177 0.528522 0.379513 0.168 Uiso 1 1 calc GR . . . .
C35 C 0.4041(13) 0.5565(4) 0.2487(2) 0.169(5) Uani 1 1 d . U . . .
H35A H 0.490520 0.567782 0.243289 0.254 Uiso 1 1 calc GR . . . .
H35B H 0.393008 0.545986 0.280957 0.254 Uiso 1 1 calc GR . . . .
H35C H 0.350346 0.590797 0.240956 0.254 Uiso 1 1 calc GR . . . .
C62 C 0.1617(10) 0.2973(4) 0.4857(4) 0.148(3) Uani 1 1 d . U . . .
H62A H 0.247415 0.285199 0.491525 0.223 Uiso 1 1 calc GR . . . .
H62B H 0.134899 0.280911 0.456205 0.223 Uiso 1 1 calc GR . . . .
H62C H 0.108352 0.281400 0.509942 0.223 Uiso 1 1 calc GR . . . .
C61 C 0.0147(7) 0.3884(5) 0.4833(3) 0.133(3) Uani 1 1 d . U . . .
H61A H -0.030215 0.369600 0.508671 0.199 Uiso 1 1 calc GR . . . .
H61B H -0.022386 0.375607 0.454310 0.199 Uiso 1 1 calc GR . . . .
H61C H 0.010018 0.432633 0.485956 0.199 Uiso 1 1 calc GR . . . .
C70 C 0.4037(12) 0.3928(5) 0.6687(2) 0.172(4) Uani 1 1 d . U . . .
H70A H 0.493793 0.388087 0.668837 0.258 Uiso 1 1 calc GR . . . .
H70B H 0.367675 0.368247 0.693183 0.258 Uiso 1 1 calc GR . . . .
H70C H 0.382626 0.435606 0.673507 0.258 Uiso 1 1 calc GR . . . .
C72 C 0.2745(5) 0.5212(3) 0.56432(14) 0.0769(13) Uani 1 1 d . U . . .
C60 C 0.1527(7) 0.3680(3) 0.4847(3) 0.1052(19) Uani 1 1 d . U . . .
C36 C 0.3708(9) 0.5023(3) 0.21919(19) 0.125(3) Uani 1 1 d . U . . .
C75 C 0.1467(6) 0.6073(4) 0.5502(2) 0.106(2) Uani 1 1 d . U . . .
H75A H 0.213133 0.619807 0.528911 0.127 Uiso 0.568(5) 1 calc R . P A 1
H75B H 0.123207 0.644098 0.567595 0.127 Uiso 0.568(5) 1 calc R . P A 1
H75C H 0.197427 0.613659 0.522466 0.127 Uiso 0.432(5) 1 calc R . P A 2
H75D H 0.122925 0.646765 0.563830 0.127 Uiso 0.432(5) 1 calc R . P A 2
C69 C 0.4060(12) 0.3072(4) 0.6073(3) 0.155(4) Uani 1 1 d . U . . .
H69A H 0.368710 0.293452 0.578638 0.233 Uiso 1 1 calc GR . . . .
H69B H 0.388188 0.277652 0.631468 0.233 Uiso 1 1 calc GR . . . .
H69C H 0.495699 0.310816 0.603433 0.233 Uiso 1 1 calc GR . . . .
C44 C 0.5106(9) 0.1916(3) 0.3533(2) 0.118(3) Uani 1 1 d . U . . .
H44A H 0.597380 0.198326 0.345070 0.177 Uiso 1 1 calc GR . . . .
H44B H 0.479633 0.155602 0.337245 0.177 Uiso 1 1 calc GR . . . .
H44C H 0.504048 0.185238 0.386294 0.177 Uiso 1 1 calc GR . . . .
O3C O 0.8109(6) 0.5889(3) 0.30965(19) 0.1315(17) Uani 1 1 d . U . . .
C2C C 0.7206(9) 0.6338(4) 0.3037(4) 0.138(3) Uani 1 1 d . U . . .
H2CA H 0.676799 0.627642 0.274439 0.166 Uiso 1 1 calc R . . . .
H2CB H 0.759760 0.674468 0.303214 0.166 Uiso 1 1 calc R . . . .
C4C C 0.9038(10) 0.5895(5) 0.2712(4) 0.142(3) Uani 1 1 d . U . . .
H4CA H 0.863063 0.579600 0.241912 0.170 Uiso 1 1 calc R . . . .
H4CB H 0.942479 0.630107 0.268587 0.170 Uiso 1 1 calc R . . . .
C5C C 0.9955(12) 0.5445(6) 0.2822(3) 0.182(5) Uani 1 1 d . U . . .
H5CA H 1.048484 0.559604 0.306894 0.273 Uiso 1 1 calc GR . . . .
H5CB H 1.046100 0.536117 0.255211 0.273 Uiso 1 1 calc GR . . . .
H5CC H 0.954476 0.507074 0.292120 0.273 Uiso 1 1 calc GR . . . .
C1C C 0.6302(10) 0.6296(5) 0.3432(4) 0.155(3) Uani 1 1 d . U . . .
H1CA H 0.671085 0.642521 0.371449 0.233 Uiso 1 1 calc GR . . . .
H1CB H 0.601994 0.587521 0.346507 0.233 Uiso 1 1 calc GR . . . .
H1CC H 0.558987 0.655920 0.337256 0.233 Uiso 1 1 calc GR . . . .
O2B O -0.0029(7) 0.4410(4) 0.6005(3) 0.108(3) Uani 0.568(5) 1 d . U P A 1
H2B H 0.030208 0.450566 0.625270 0.162 Uiso 0.568(5) 1 calc GR . P A 1
C76 C 0.0355(5) 0.5909(3) 0.52081(18) 0.072(2) Uani 0.568(5) 1 d . U P A 1
C77 C 0.0348(6) 0.5936(3) 0.47242(18) 0.086(3) Uani 0.568(5) 1 d G U P A 1
H77 H 0.105546 0.607767 0.456501 0.103 Uiso 0.568(5) 1 calc R . P A 1
C78 C -0.0717(7) 0.5750(4) 0.44781(17) 0.105(3) Uani 0.568(5) 1 d G U P A 1
H78 H -0.072191 0.576813 0.415438 0.126 Uiso 0.568(5) 1 calc R . P A 1
C79 C -0.1775(6) 0.5538(4) 0.4716(3) 0.105(3) Uani 0.568(5) 1 d G U P A 1
H79 H -0.248701 0.541361 0.455142 0.126 Uiso 0.568(5) 1 calc R . P A 1
C80 C -0.1767(6) 0.5511(4) 0.5200(3) 0.100(3) Uani 0.568(5) 1 d G U P A 1
H80 H -0.247475 0.536862 0.535910 0.120 Uiso 0.568(5) 1 calc R . P A 1
C81 C -0.0702(7) 0.5696(4) 0.54460(17) 0.088(3) Uani 0.568(5) 1 d G U P A 1
H81 H -0.069739 0.567816 0.576974 0.105 Uiso 0.568(5) 1 calc R . P A 1
C1 C 0.2239(17) 0.3695(8) 0.2296(5) 0.073(3) Uani 0.568(5) 1 d D U P A 1
C2 C 0.1753(14) 0.3843(8) 0.2734(4) 0.087(3) Uani 0.568(5) 1 d D U P A 1
H2 H 0.219641 0.411997 0.292046 0.105 Uiso 0.568(5) 1 calc R . P A 1
C3 C 0.0646(13) 0.3597(6) 0.2899(4) 0.086(3) Uani 0.568(5) 1 d D U P A 1
H3 H 0.036486 0.370496 0.319526 0.103 Uiso 0.568(5) 1 calc R . P A 1
C4 C -0.0076(14) 0.3180(7) 0.2625(5) 0.074(3) Uani 0.568(5) 1 d D U P A 1
C5 C 0.0409(10) 0.3026(6) 0.2185(4) 0.067(2) Uani 0.568(5) 1 d D U P A 1
C6 C 0.1542(16) 0.3276(10) 0.2018(6) 0.063(3) Uani 0.568(5) 1 d D U P A 1
C7 C 0.197(2) 0.3111(16) 0.1559(7) 0.068(4) Uani 0.568(5) 1 d D U P A 1
H7 H 0.271767 0.327976 0.144458 0.082 Uiso 0.568(5) 1 calc R . P A 1
C8 C 0.1304(12) 0.2712(8) 0.1294(5) 0.070(3) Uani 0.568(5) 1 d D U P A 1
H8 H 0.161236 0.260819 0.100114 0.084 Uiso 0.568(5) 1 calc R . P A 1
C9 C 0.0158(11) 0.2448(5) 0.1444(5) 0.074(3) Uani 0.568(5) 1 d D U P A 1
C10 C -0.0285(9) 0.2600(5) 0.1890(4) 0.065(2) Uani 0.568(5) 1 d D U P A 1
C11 C -0.1226(10) 0.2938(5) 0.2774(4) 0.090(3) Uani 0.568(5) 1 d D U P A 1
H11 H -0.153041 0.304587 0.306679 0.108 Uiso 0.568(5) 1 calc R . P A 1
C12 C -0.1905(13) 0.2553(9) 0.2506(6) 0.084(3) Uani 0.568(5) 1 d D U P A 1
H12 H -0.268205 0.240953 0.261201 0.101 Uiso 0.568(5) 1 calc R . P A 1
C13 C -0.1449(10) 0.2359(5) 0.2059(5) 0.082(2) Uani 0.568(5) 1 d D U P A 1
C14 C -0.2147(12) 0.1968(5) 0.1776(5) 0.100(3) Uani 0.568(5) 1 d D U P A 1
H14 H -0.293184 0.182326 0.187182 0.120 Uiso 0.568(5) 1 calc R . P A 1
C15 C -0.1646(19) 0.1792(14) 0.1336(8) 0.110(5) Uani 0.568(5) 1 d D U P A 1
H15 H -0.206311 0.149257 0.116132 0.132 Uiso 0.568(5) 1 calc R . P A 1
C16 C -0.0538(11) 0.2059(5) 0.1158(5) 0.092(3) Uani 0.568(5) 1 d D U P A 1
H16 H -0.027652 0.197724 0.085449 0.111 Uiso 0.568(5) 1 calc R . P A 1
C17 C 0.5766(17) 0.3560(12) 0.2014(7) 0.087(4) Uani 0.568(5) 1 d D U P A 1
C18 C 0.6585(14) 0.3960(8) 0.2243(5) 0.095(4) Uani 0.568(5) 1 d D U P A 1
H18 H 0.636808 0.412137 0.253256 0.114 Uiso 0.568(5) 1 calc R . P A 1
C19 C 0.7723(14) 0.4120(8) 0.2040(7) 0.107(4) Uani 0.568(5) 1 d D U P A 1
H19 H 0.828299 0.436872 0.220512 0.128 Uiso 0.568(5) 1 calc R . P A 1
C20 C 0.8053(13) 0.3921(7) 0.1597(6) 0.107(4) Uani 0.568(5) 1 d D U P A 1
C21 C 0.7242(13) 0.3489(7) 0.1380(5) 0.094(3) Uani 0.568(5) 1 d D U P A 1
C22 C 0.6118(15) 0.3281(8) 0.1589(6) 0.080(4) Uani 0.568(5) 1 d D U P A 1
C23 C 0.5397(16) 0.2821(7) 0.1339(5) 0.075(4) Uani 0.568(5) 1 d D U P A 1
H23 H 0.467901 0.265806 0.147908 0.090 Uiso 0.568(5) 1 calc R . P A 1
C24 C 0.5723(12) 0.2618(7) 0.0909(4) 0.083(3) Uani 0.568(5) 1 d D U P A 1
H24 H 0.520908 0.233161 0.075784 0.100 Uiso 0.568(5) 1 calc R . P A 1
C25 C 0.6817(12) 0.2829(8) 0.0687(4) 0.099(4) Uani 0.568(5) 1 d D U P A 1
C26 C 0.7569(13) 0.3265(8) 0.0917(5) 0.105(4) Uani 0.568(5) 1 d D U P A 1
C27 C 0.9214(16) 0.4110(11) 0.1385(7) 0.129(5) Uani 0.568(5) 1 d D U P A 1
H27 H 0.976085 0.437659 0.154090 0.155 Uiso 0.568(5) 1 calc R . P A 1
C28 C 0.9498(14) 0.3900(9) 0.0964(8) 0.134(5) Uani 0.568(5) 1 d D U P A 1
H28 H 1.023944 0.403679 0.082527 0.161 Uiso 0.568(5) 1 calc R . P A 1
C29 C 0.8727(13) 0.3475(8) 0.0714(6) 0.126(4) Uani 0.568(5) 1 d D U P A 1
C30 C 0.9093(16) 0.3242(12) 0.0288(8) 0.140(6) Uani 0.568(5) 1 d D U P A 1
H30 H 0.987357 0.335090 0.016462 0.167 Uiso 0.568(5) 1 calc R . P A 1
C31 C 0.8285(14) 0.2836(10) 0.0037(6) 0.148(5) Uani 0.568(5) 1 d D U P A 1
H31 H 0.849764 0.271662 -0.026476 0.177 Uiso 0.568(5) 1 calc R . P A 1
C32 C 0.7165(13) 0.2612(9) 0.0241(4) 0.117(4) Uani 0.568(5) 1 d D U P A 1
H32 H 0.666368 0.232613 0.008481 0.141 Uiso 0.568(5) 1 calc R . P A 1
C76A C 0.0278(8) 0.5614(5) 0.5418(4) 0.085(3) Uani 0.432(5) 1 d . U P A 2
C77A C -0.0151(11) 0.5694(6) 0.4964(4) 0.117(5) Uani 0.432(5) 1 d G U P A 2
H77A H 0.033266 0.591496 0.475103 0.141 Uiso 0.432(5) 1 calc R . P A 2
C78A C -0.1302(13) 0.5443(7) 0.4829(4) 0.137(6) Uani 0.432(5) 1 d G U P A 2
H78A H -0.158877 0.549591 0.452556 0.164 Uiso 0.432(5) 1 calc R . P A 2
C79A C -0.2024(10) 0.5112(7) 0.5148(6) 0.157(7) Uani 0.432(5) 1 d G U P A 2
H79A H -0.279436 0.494378 0.505746 0.189 Uiso 0.432(5) 1 calc R . P A 2
C80A C -0.1595(11) 0.5032(6) 0.5602(5) 0.131(6) Uani 0.432(5) 1 d G U P A 2
H80A H -0.207854 0.481070 0.581484 0.158 Uiso 0.432(5) 1 calc R . P A 2
C81A C -0.0444(11) 0.5283(6) 0.5737(3) 0.110(4) Uani 0.432(5) 1 d G U P A 2
H81A H -0.015711 0.522975 0.604033 0.133 Uiso 0.432(5) 1 calc R . P A 2
C1A C 0.1967(16) 0.3544(10) 0.2253(6) 0.070(4) Uani 0.432(5) 1 d D U P A 2
C2A C 0.1303(17) 0.3649(10) 0.2667(5) 0.091(4) Uani 0.432(5) 1 d D U P A 2
H2A H 0.162274 0.392424 0.288646 0.109 Uiso 0.432(5) 1 calc R . P A 2
C3A C 0.0164(19) 0.3343(11) 0.2753(6) 0.083(4) Uani 0.432(5) 1 d D U P A 2
H3A H -0.025416 0.341985 0.303167 0.099 Uiso 0.432(5) 1 calc R . P A 2
C4A C -0.0360(14) 0.2937(8) 0.2444(5) 0.080(3) Uani 0.432(5) 1 d D U P A 2
C5A C 0.0280(15) 0.2846(7) 0.2012(5) 0.070(3) Uani 0.432(5) 1 d D U P A 2
C6A C 0.143(2) 0.3152(13) 0.1917(7) 0.068(4) Uani 0.432(5) 1 d D U P A 2
C7A C 0.201(3) 0.305(2) 0.1472(9) 0.066(5) Uani 0.432(5) 1 d D U P A 2
H7A H 0.276041 0.325184 0.139804 0.079 Uiso 0.432(5) 1 calc R . P A 2
C8A C 0.149(2) 0.2653(11) 0.1157(6) 0.076(5) Uani 0.432(5) 1 d D U P A 2
H8A H 0.189975 0.259163 0.087366 0.091 Uiso 0.432(5) 1 calc R . P A 2
C9A C 0.0351(15) 0.2332(8) 0.1245(6) 0.085(4) Uani 0.432(5) 1 d D U P A 2
C10A C -0.0243(14) 0.2436(7) 0.1668(6) 0.079(4) Uani 0.432(5) 1 d D U P A 2
C11A C -0.149(2) 0.2611(14) 0.2537(8) 0.098(6) Uani 0.432(5) 1 d D U P A 2
H11A H -0.185539 0.263940 0.282964 0.118 Uiso 0.432(5) 1 calc R . P A 2
C12A C -0.2028(16) 0.2262(8) 0.2208(6) 0.101(4) Uani 0.432(5) 1 d D U P A 2
H12A H -0.282375 0.209639 0.226371 0.122 Uiso 0.432(5) 1 calc R . P A 2
C13A C -0.1424(16) 0.2134(8) 0.1774(7) 0.103(4) Uani 0.432(5) 1 d D U P A 2
C14A C -0.199(3) 0.179(2) 0.1423(11) 0.119(7) Uani 0.432(5) 1 d D U P A 2
H14A H -0.279900 0.163057 0.146789 0.143 Uiso 0.432(5) 1 calc R . P A 2
C15A C -0.135(2) 0.1669(10) 0.0996(9) 0.146(7) Uani 0.432(5) 1 d D U P A 2
H15A H -0.171803 0.141612 0.077203 0.175 Uiso 0.432(5) 1 calc R . P A 2
C16A C -0.0164(19) 0.1933(9) 0.0914(7) 0.126(6) Uani 0.432(5) 1 d D U P A 2
H16A H 0.027493 0.184357 0.064202 0.151 Uiso 0.432(5) 1 calc R . P A 2
C17A C 0.562(2) 0.3609(16) 0.2117(8) 0.084(4) Uani 0.432(5) 1 d D U P A 2
C18A C 0.6295(19) 0.3996(12) 0.2407(5) 0.084(4) Uani 0.432(5) 1 d D U P A 2
H18A H 0.597639 0.410069 0.269795 0.101 Uiso 0.432(5) 1 calc R . P A 2
C19A C 0.7468(17) 0.4232(11) 0.2261(5) 0.091(4) Uani 0.432(5) 1 d D U P A 2
H19A H 0.791560 0.449202 0.245970 0.109 Uiso 0.432(5) 1 calc R . P A 2
C20A C 0.7986(14) 0.4082(9) 0.1819(5) 0.082(4) Uani 0.432(5) 1 d D U P A 2
C21A C 0.7270(15) 0.3704(9) 0.1529(5) 0.082(4) Uani 0.432(5) 1 d D U P A 2
C22A C 0.6081(19) 0.3471(11) 0.1668(7) 0.076(5) Uani 0.432(5) 1 d D U P A 2
C23A C 0.545(2) 0.3056(11) 0.1352(7) 0.086(6) Uani 0.432(5) 1 d D U P A 2
H23A H 0.467717 0.288657 0.143834 0.103 Uiso 0.432(5) 1 calc R . P A 2
C24A C 0.5945(18) 0.2905(11) 0.0930(7) 0.102(6) Uani 0.432(5) 1 d D U P A 2
H24A H 0.549006 0.264244 0.073626 0.122 Uiso 0.432(5) 1 calc R . P A 2
C25A C 0.7107(17) 0.3128(12) 0.0776(6) 0.104(5) Uani 0.432(5) 1 d D U P A 2
C26A C 0.7762(13) 0.3518(8) 0.1073(5) 0.086(4) Uani 0.432(5) 1 d D U P A 2
C27A C 0.9187(15) 0.4302(9) 0.1677(6) 0.107(4) Uani 0.432(5) 1 d D U P A 2
H27A H 0.965074 0.456019 0.187170 0.128 Uiso 0.432(5) 1 calc R . P A 2
C28A C 0.966(2) 0.4136(13) 0.1256(7) 0.114(5) Uani 0.432(5) 1 d D U P A 2
H28A H 1.047230 0.425592 0.117660 0.137 Uiso 0.432(5) 1 calc R . P A 2
C29A C 0.8938(15) 0.3781(12) 0.0930(6) 0.111(5) Uani 0.432(5) 1 d D U P A 2
C30A C 0.9451(17) 0.3656(12) 0.0490(7) 0.134(6) Uani 0.432(5) 1 d D U P A 2
H30A H 1.023377 0.380851 0.039937 0.161 Uiso 0.432(5) 1 calc R . P A 2
C31A C 0.869(2) 0.3279(14) 0.0189(8) 0.123(6) Uani 0.432(5) 1 d D U P A 2
H31A H 0.896267 0.321859 -0.011587 0.148 Uiso 0.432(5) 1 calc R . P A 2
C32A C 0.7568(17) 0.2996(12) 0.0331(6) 0.122(5) Uani 0.432(5) 1 d D U P A 2
H32A H 0.713717 0.272764 0.013393 0.147 Uiso 0.432(5) 1 calc R . P A 2
C1B C -0.1357(13) 0.4389(8) 0.6062(8) 0.172(9) Uani 0.568(5) 1 d . U P A 1
H1BA H -0.174803 0.430189 0.576711 0.259 Uiso 0.568(5) 1 calc GR . P A 1
H1BB H -0.165063 0.478118 0.617597 0.259 Uiso 0.568(5) 1 calc GR . P A 1
H1BC H -0.157175 0.406932 0.628049 0.259 Uiso 0.568(5) 1 calc GR . P A 1

loop_
_atom_site_aniso_label
_atom_site_aniso_U_11
_atom_site_aniso_U_22
_atom_site_aniso_U_33
_atom_site_aniso_U_23
_atom_site_aniso_U_13
_atom_site_aniso_U_12
O59 0.104(3) 0.110(3) 0.103(3) -0.034(2) -0.043(2) 0.018(2)
O37 0.300(9) 0.139(4) 0.055(2) 0.007(2) -0.077(4) -0.026(5)
O73 0.083(2) 0.104(2) 0.0376(13) 0.0017(14) 0.0108(13) -0.0006(18)
O65 0.100(3) 0.090(2) 0.0544(17) 0.0165(15) -0.0085(17) -0.0083(19)
O53 0.132(3) 0.100(2) 0.0333(13) -0.0012(14) -0.0116(16) 0.034(2)
O74 0.101(3) 0.131(3) 0.0511(16) -0.0188(19) 0.0189(17) -0.005(2)
O47 0.116(3) 0.118(3) 0.078(2) -0.020(2) -0.015(2) 0.036(3)
O41 0.135(4) 0.093(2) 0.077(2) -0.0240(19) -0.008(2) 0.004(2)
N45 0.110(3) 0.085(3) 0.060(2) -0.0102(19) -0.027(2) 0.027(2)
N71 0.092(3) 0.138(4) 0.0370(17) 0.009(2) 0.0125(17) -0.013(3)
N63 0.089(3) 0.104(3) 0.077(2) 0.012(2) -0.005(2) -0.027(3)
N38 0.155(5) 0.097(3) 0.0440(19) -0.0067(19) -0.039(2) 0.021(3)
N39 0.129(4) 0.088(3) 0.060(2) -0.011(2) -0.029(2) 0.025(3)
N51 0.102(3) 0.082(2) 0.0370(15) 0.0030(15) -0.0182(17) 0.017(2)
N57 0.094(3) 0.091(3) 0.0461(17) -0.0033(17) -0.0158(17) 0.005(2)
C46 0.101(4) 0.092(3) 0.058(3) -0.004(2) -0.025(3) 0.031(3)
C52 0.111(4) 0.078(3) 0.0425(19) -0.0008(19) -0.015(2) 0.023(3)
C40 0.106(4) 0.093(3) 0.066(3) -0.015(2) -0.019(3) 0.007(3)
C58 0.089(4) 0.101(4) 0.076(3) -0.016(3) -0.033(3) -0.002(3)
C34 0.099(3) 0.101(3) 0.052(2) -0.010(2) -0.030(2) 0.006(3)
C48 0.099(4) 0.086(3) 0.052(2) 0.000(2) -0.017(2) 0.013(3)
C64 0.083(3) 0.095(3) 0.059(2) 0.023(2) -0.001(2) -0.025(3)
C54 0.112(4) 0.093(3) 0.0372(18) 0.0013(19) -0.011(2) 0.024(3)
C66 0.092(3) 0.108(4) 0.044(2) 0.021(2) 0.004(2) -0.008(3)
C42 0.121(4) 0.086(3) 0.067(3) -0.008(2) -0.020(3) 0.017(3)
C33 0.099(3) 0.100(3) 0.043(2) -0.008(2) -0.018(2) 0.013(3)
C67 0.089(4) 0.115(4) 0.059(3) 0.003(3) -0.008(2) -0.003(3)
C49 0.106(4) 0.109(4) 0.057(3) 0.002(3) -0.023(3) 0.027(3)
C50 0.120(5) 0.108(4) 0.071(3) -0.003(3) -0.005(3) 0.002(4)
C55 0.136(5) 0.076(3) 0.047(2) 0.007(2) 0.012(3) 0.012(3)
C68 0.161(7) 0.164(6) 0.068(3) 0.060(4) -0.001(4) -0.028(5)
C43 0.134(5) 0.093(4) 0.082(4) -0.014(3) -0.012(4) -0.011(4)
C56 0.144(6) 0.147(6) 0.045(2) -0.003(3) -0.017(3) 0.068(5)
C35 0.324(15) 0.117(5) 0.068(4) -0.002(4) -0.076(6) -0.029(7)
C62 0.149(7) 0.103(5) 0.193(9) -0.008(5) -0.019(7) -0.036(5)
C61 0.093(4) 0.160(7) 0.145(7) -0.034(6) -0.012(4) -0.034(4)
C70 0.251(12) 0.207(9) 0.059(4) 0.053(5) -0.002(5) -0.004(9)
C72 0.079(3) 0.111(4) 0.041(2) -0.004(2) 0.0111(19) -0.008(3)
C60 0.090(4) 0.093(4) 0.133(5) -0.004(4) -0.019(4) -0.024(3)
C36 0.207(8) 0.115(4) 0.054(3) 0.005(3) -0.063(4) -0.012(5)
C75 0.088(4) 0.148(5) 0.081(3) -0.039(4) -0.009(3) 0.026(4)
C69 0.231(11) 0.139(6) 0.096(5) 0.071(5) -0.013(6) -0.033(6)
C44 0.174(7) 0.087(4) 0.093(4) -0.008(3) -0.029(4) 0.032(4)
O3C 0.149(5) 0.127(4) 0.118(4) 0.011(3) -0.024(3) 0.023(4)
C2C 0.122(6) 0.121(6) 0.172(8) 0.012(6) -0.006(5) 0.014(5)
C4C 0.129(7) 0.153(7) 0.143(7) -0.004(6) -0.010(5) 0.015(6)
C5C 0.203(11) 0.240(12) 0.104(6) -0.010(7) -0.043(6) 0.089(10)
C1C 0.144(8) 0.151(7) 0.171(9) 0.000(7) 0.027(6) -0.011(6)
O2B 0.080(4) 0.096(5) 0.149(7) 0.023(5) 0.031(4) 0.008(4)
C76 0.087(5) 0.084(6) 0.045(4) -0.004(4) 0.002(3) 0.031(4)
C77 0.093(6) 0.118(8) 0.047(4) 0.006(4) -0.005(4) 0.026(5)
C78 0.111(7) 0.137(9) 0.066(5) -0.014(6) -0.018(5) 0.034(7)
C79 0.091(7) 0.110(8) 0.114(7) -0.035(7) -0.014(6) 0.035(6)
C80 0.088(6) 0.095(7) 0.117(7) -0.014(6) 0.015(6) 0.010(6)
C81 0.098(6) 0.093(6) 0.073(5) -0.006(5) 0.014(4) 0.012(5)
C1 0.101(7) 0.071(6) 0.048(5) -0.006(4) -0.025(4) -0.006(5)
C2 0.104(8) 0.101(8) 0.057(5) -0.020(5) -0.005(5) -0.002(6)
C3 0.102(7) 0.101(8) 0.055(6) -0.009(5) 0.008(5) 0.010(5)
C4 0.091(7) 0.074(8) 0.058(8) 0.004(5) 0.007(6) 0.012(5)
C5 0.070(5) 0.077(6) 0.055(6) 0.000(4) -0.004(4) 0.009(4)
C6 0.069(5) 0.070(7) 0.050(7) -0.007(5) -0.010(5) -0.002(4)
C7 0.066(7) 0.086(8) 0.052(9) -0.012(7) -0.005(6) -0.003(6)
C8 0.066(6) 0.090(7) 0.052(7) -0.016(6) -0.007(5) 0.012(5)
C9 0.072(6) 0.076(6) 0.075(8) -0.016(6) -0.003(5) 0.003(5)
C10 0.055(5) 0.061(6) 0.078(6) -0.002(4) -0.006(4) 0.009(4)
C11 0.087(6) 0.088(7) 0.094(7) 0.021(5) 0.020(5) 0.016(5)
C12 0.056(7) 0.081(7) 0.115(8) 0.030(6) 0.011(6) 0.018(5)
C13 0.068(6) 0.071(6) 0.106(7) 0.020(5) 0.001(5) 0.006(4)
C14 0.083(7) 0.073(6) 0.145(9) 0.021(6) -0.023(7) -0.015(6)
C15 0.095(11) 0.090(9) 0.145(11) -0.008(9) -0.024(8) -0.024(9)
C16 0.093(7) 0.082(6) 0.102(7) -0.013(6) -0.030(6) -0.009(5)
C17 0.081(7) 0.104(9) 0.075(9) 0.004(7) -0.041(5) -0.002(7)
C18 0.102(9) 0.097(7) 0.087(10) 0.009(8) -0.049(7) 0.001(7)
C19 0.094(9) 0.103(9) 0.123(12) 0.032(10) -0.053(8) -0.019(8)
C20 0.087(7) 0.118(9) 0.116(9) 0.044(7) -0.041(7) -0.011(7)
C21 0.077(6) 0.101(9) 0.103(9) 0.029(6) -0.026(6) -0.007(6)
C22 0.070(6) 0.094(10) 0.077(7) 0.014(6) -0.025(5) 0.007(7)
C23 0.067(7) 0.095(10) 0.063(6) 0.005(5) -0.002(4) -0.004(7)
C24 0.063(6) 0.121(10) 0.065(5) -0.001(6) -0.004(4) -0.007(6)
C25 0.065(6) 0.147(11) 0.084(7) 0.022(6) -0.003(5) -0.005(6)
C26 0.079(8) 0.142(11) 0.095(9) 0.030(7) -0.009(7) -0.017(7)
C27 0.086(9) 0.132(11) 0.170(13) 0.073(10) -0.036(9) -0.023(9)
C28 0.066(9) 0.154(11) 0.182(12) 0.079(9) -0.014(9) -0.018(8)
C29 0.077(7) 0.153(11) 0.149(10) 0.068(8) -0.006(7) -0.012(7)
C30 0.065(9) 0.199(15) 0.155(12) 0.074(10) 0.012(9) 0.022(9)
C31 0.091(9) 0.217(17) 0.134(11) 0.049(10) 0.037(8) 0.017(9)
C32 0.086(8) 0.174(13) 0.092(7) 0.021(8) 0.018(6) 0.002(8)
C76A 0.079(7) 0.095(8) 0.081(7) -0.012(6) 0.000(5) 0.025(6)
C77A 0.114(10) 0.120(11) 0.118(10) 0.002(9) -0.048(8) 0.009(8)
C78A 0.116(12) 0.145(15) 0.150(13) -0.029(11) -0.050(10) 0.012(11)
C79A 0.129(14) 0.143(16) 0.200(15) -0.055(13) -0.008(11) -0.007(12)
C80A 0.097(10) 0.123(12) 0.174(13) -0.032(11) 0.040(9) -0.004(8)
C81A 0.108(10) 0.116(11) 0.107(9) -0.019(8) 0.022(8) 0.000(8)
C1A 0.073(8) 0.100(12) 0.036(7) 0.004(6) 0.005(6) 0.037(6)
C2A 0.098(10) 0.125(13) 0.050(7) -0.007(7) 0.017(8) 0.024(8)
C3A 0.094(10) 0.106(14) 0.048(9) 0.003(7) 0.019(8) 0.035(7)
C4A 0.082(8) 0.099(9) 0.059(7) 0.016(6) 0.028(6) 0.017(6)
C5A 0.082(8) 0.080(10) 0.047(7) 0.015(5) 0.017(6) 0.012(6)
C6A 0.079(9) 0.081(12) 0.044(8) 0.007(6) 0.012(7) 0.015(6)
C7A 0.078(10) 0.088(13) 0.031(7) -0.001(6) 0.009(6) -0.003(8)
C8A 0.094(9) 0.084(9) 0.050(8) -0.008(6) 0.021(6) -0.017(7)
C9A 0.095(9) 0.078(8) 0.083(9) -0.010(6) 0.029(7) -0.015(7)
C10A 0.093(8) 0.062(7) 0.082(9) 0.005(6) 0.036(7) -0.001(6)
C11A 0.089(13) 0.107(12) 0.099(10) 0.033(8) 0.041(10) 0.015(10)
C12A 0.083(10) 0.101(10) 0.120(10) 0.039(8) 0.040(8) 0.004(8)
C13A 0.099(10) 0.087(10) 0.123(10) 0.012(7) 0.039(8) -0.012(8)
C14A 0.103(15) 0.100(13) 0.154(13) 0.007(11) 0.020(10) -0.011(12)
C15A 0.151(13) 0.125(13) 0.163(14) -0.031(12) 0.037(12) -0.056(11)
C16A 0.147(13) 0.106(11) 0.125(12) -0.038(10) 0.028(10) -0.055(10)
C17A 0.086(7) 0.115(11) 0.051(7) 0.002(7) -0.008(6) 0.031(7)
C18A 0.098(9) 0.119(10) 0.036(6) -0.004(6) -0.005(5) 0.015(7)
C19A 0.087(9) 0.122(11) 0.063(8) -0.004(7) -0.011(6) 0.007(7)
C20A 0.083(7) 0.116(10) 0.046(7) 0.011(7) -0.015(6) 0.030(6)
C21A 0.073(7) 0.105(11) 0.069(7) 0.003(6) -0.006(6) 0.043(6)
C22A 0.068(7) 0.096(12) 0.065(8) -0.010(7) -0.014(5) 0.035(6)
C23A 0.064(9) 0.122(16) 0.071(8) -0.021(9) -0.003(6) 0.039(8)
C24A 0.079(9) 0.152(16) 0.074(8) -0.042(10) 0.000(7) 0.020(9)
C25A 0.080(10) 0.166(14) 0.067(8) -0.023(8) 0.007(7) 0.028(9)
C26A 0.065(6) 0.128(11) 0.064(7) 0.001(6) -0.015(5) 0.040(6)
C27A 0.094(8) 0.126(12) 0.101(9) 0.036(8) -0.009(8) 0.031(8)
C28A 0.085(12) 0.156(15) 0.102(10) 0.045(10) 0.005(8) 0.021(10)
C29A 0.067(10) 0.158(15) 0.109(9) 0.033(8) 0.002(8) 0.038(8)
C30A 0.082(10) 0.198(17) 0.122(10) 0.016(11) 0.021(8) 0.046(10)
C31A 0.091(13) 0.186(16) 0.092(10) 0.033(10) 0.017(9) 0.055(11)
C32A 0.092(10) 0.192(15) 0.082(8) -0.022(9) 0.020(7) 0.039(9)
C1B 0.085(7) 0.127(11) 0.31(2) 0.074(13) 0.064(12) 0.011(8)

loop_
_atom_type_symbol
_atom_type_description
_atom_type_scat_dispersion_real
_atom_type_scat_dispersion_imag
_atom_type_scat_source
C C 0.0181 0.0091 'International Tables Vol C Tables 4.2.6.8 and 6.1.1.4'
H H 0.0000 0.0000 'International Tables Vol C Tables 4.2.6.8 and 6.1.1.4'
N N 0.0311 0.0180 'International Tables Vol C Tables 4.2.6.8 and 6.1.1.4'
O O 0.0492 0.0322 'International Tables Vol C Tables 4.2.6.8 and 6.1.1.4'

loop_
_geom_angle_atom_site_label_1
_geom_angle_atom_site_label_2
_geom_angle_atom_site_label_3
_geom_angle
C72 O74 C75 115.4(4)
C46 N45 H45 118.5
C46 N45 C42 122.9(5)
C42 N45 H45 118.5
C66 N71 H71 118.1
C72 N71 H71 118.1
C72 N71 C66 123.7(4)
C64 N63 H63 119.9
C64 N63 C60 120.3(6)
C60 N63 H63 119.9
C33 N38 H38 118.1
C36 N38 H38 118.1
C36 N38 C33 123.9(4)
C40 N39 H39 118.9
C40 N39 C34 122.2(4)
C34 N39 H39 118.9
C52 N51 H51 117.9
C52 N51 C48 124.3(4)
C48 N51 H51 117.9
C58 N57 H57 118.6
C58 N57 C54 122.8(4)
C54 N57 H57 118.6
O47 C46 N45 122.5(5)
O47 C46 C48 119.1(6)
N45 C46 C48 118.3(5)
O53 C52 N51 122.7(5)
O53 C52 C54 122.0(4)
N51 C52 C54 115.0(4)
O41 C40 N39 122.6(5)
O41 C40 C42 119.4(5)
N39 C40 C42 117.8(5)
O59 C58 N57 121.5(6)
O59 C58 C60 120.8(6)
N57 C58 C60 117.7(5)
N39 C34 H34 104.7
N39 C34 H34A 108.2
N39 C34 C33 110.8(5)
N39 C34 C17 115.8(9)
C33 C34 H34 104.7
C33 C34 H34A 108.2
C33 C34 C17 114.6(12)
C17 C34 H34 104.7
C17A C34 N39 108.7(14)
C17A C34 H34A 108.2
C17A C34 C33 112.5(18)
N51 C48 C46 111.2(5)
N51 C48 C49 107.1(4)
N51 C48 C50 112.2(5)
C49 C48 C46 106.3(4)
C50 C48 C46 109.8(5)
C50 C48 C49 109.9(5)
O65 C64 N63 123.7(5)
O65 C64 C66 120.4(5)
N63 C64 C66 115.9(5)
N57 C54 C52 110.3(4)
N57 C54 C55 108.2(3)
N57 C54 C56 109.6(5)
C55 C54 C52 107.6(5)
C56 C54 C52 111.1(4)
C56 C54 C55 110.0(5)
N71 C66 C64 109.3(4)
N71 C66 C67 111.0(5)
N71 C66 C68 106.7(5)
C64 C66 C68 108.9(5)
C67 C66 C64 108.2(4)
C67 C66 C68 112.7(5)
N45 C42 C40 109.2(5)
N45 C42 C43 108.9(5)
N45 C42 C44 110.6(5)
C43 C42 C40 106.0(5)
C43 C42 C44 111.9(6)
C44 C42 C40 110.1(5)
N38 C33 C34 112.2(4)
N38 C33 H33 108.0
N38 C33 H33A 106.0
N38 C33 C1A 118.4(7)
C34 C33 H33 108.0
C34 C33 H33A 106.0
C34 C33 C1A 107.5(8)
C1 C33 N38 108.2(7)
C1 C33 C34 112.3(11)
C1 C33 H33 108.0
C1A C33 H33A 106.0
C66 C67 H67A 109.5
C66 C67 H67B 109.5
C66 C67 H67C 109.5
H67A C67 H67B 109.5
H67A C67 H67C 109.5
H67B C67 H67C 109.5
C48 C49 H49A 109.5
C48 C49 H49B 109.5
C48 C49 H49C 109.5
H49A C49 H49B 109.5
H49A C49 H49C 109.5
H49B C49 H49C 109.5
C48 C50 H50A 109.5
C48 C50 H50B 109.5
C48 C50 H50C 109.5
H50A C50 H50B 109.5
H50A C50 H50C 109.5
H50B C50 H50C 109.5
C54 C55 H55A 109.5
C54 C55 H55B 109.5
C54 C55 H55C 109.5
H55A C55 H55B 109.5
H55A C55 H55C 109.5
H55B C55 H55C 109.5
C66 C68 H68 107.8
C66 C68 C70 111.5(7)
C70 C68 H68 107.8
C69 C68 C66 111.1(6)
C69 C68 H68 107.8
C69 C68 C70 110.6(8)
C42 C43 H43A 109.5
C42 C43 H43B 109.5
C42 C43 H43C 109.5
H43A C43 H43B 109.5
H43A C43 H43C 109.5
H43B C43 H43C 109.5
C54 C56 H56A 109.5
C54 C56 H56B 109.5
C54 C56 H56C 109.5
H56A C56 H56B 109.5
H56A C56 H56C 109.5
H56B C56 H56C 109.5
H35A C35 H35B 109.5
H35A C35 H35C 109.5
H35B C35 H35C 109.5
C36 C35 H35A 109.5
C36 C35 H35B 109.5
C36 C35 H35C 109.5
H62A C62 H62B 109.5
H62A C62 H62C 109.5
H62B C62 H62C 109.5
C60 C62 H62A 109.5
C60 C62 H62B 109.5
C60 C62 H62C 109.5
H61A C61 H61B 109.5
H61A C61 H61C 109.5
H61B C61 H61C 109.5
C60 C61 H61A 109.5
C60 C61 H61B 109.5
C60 C61 H61C 109.5
C68 C70 H70A 109.5
C68 C70 H70B 109.5
C68 C70 H70C 109.5
H70A C70 H70B 109.5
H70A C70 H70C 109.5
H70B C70 H70C 109.5
O73 C72 O74 123.3(5)
O73 C72 N71 123.6(5)
O74 C72 N71 113.1(4)
N63 C60 C58 111.7(5)
N63 C60 C62 109.7(7)
N63 C60 C61 106.2(6)
C62 C60 C58 110.4(7)
C61 C60 C58 108.4(6)
C61 C60 C62 110.3(6)
O37 C36 N38 120.6(6)
O37 C36 C35 122.6(7)
N38 C36 C35 116.8(5)
O74 C75 H75A 106.4
O74 C75 H75B 106.4
O74 C75 H75C 113.2
O74 C75 H75D 113.2
O74 C75 C76 123.6(7)
O74 C75 C76A 92.4(6)
H75A C75 H75B 106.5
H75C C75 H75D 110.6
C76 C75 H75A 106.4
C76 C75 H75B 106.4
C76A C75 H75C 113.2
C76A C75 H75D 113.2
C68 C69 H69A 109.5
C68 C69 H69B 109.5
C68 C69 H69C 109.5
H69A C69 H69B 109.5
H69A C69 H69C 109.5
H69B C69 H69C 109.5
C42 C44 H44A 109.5
C42 C44 H44B 109.5
C42 C44 H44C 109.5
H44A C44 H44B 109.5
H44A C44 H44C 109.5
H44B C44 H44C 109.5
C2C O3C C4C 111.4(7)
O3C C2C H2CA 110.1
O3C C2C H2CB 110.1
O3C C2C C1C 108.1(8)
H2CA C2C H2CB 108.4
C1C C2C H2CA 110.1
C1C C2C H2CB 110.1
O3C C4C H4CA 110.4
O3C C4C H4CB 110.4
H4CA C4C H4CB 108.6
C5C C4C O3C 106.6(9)
C5C C4C H4CA 110.4
C5C C4C H4CB 110.4
C4C C5C H5CA 109.5
C4C C5C H5CB 109.5
C4C C5C H5CC 109.5
H5CA C5C H5CB 109.5
H5CA C5C H5CC 109.5
H5CB C5C H5CC 109.5
C2C C1C H1CA 109.5
C2C C1C H1CB 109.5
C2C C1C H1CC 109.5
H1CA C1C H1CB 109.5
H1CA C1C H1CC 109.5
H1CB C1C H1CC 109.5
C1B O2B H2B 109.5
C77 C76 C75 124.0(5)
C77 C76 C81 120.0
C81 C76 C75 116.0(5)
C76 C77 H77 120.0
C78 C77 C76 120.0
C78 C77 H77 120.0
C77 C78 H78 120.0
C77 C78 C79 120.0
C79 C78 H78 120.0
C78 C79 H79 120.0
C80 C79 C78 120.0
C80 C79 H79 120.0
C79 C80 H80 120.0
C79 C80 C81 120.0
C81 C80 H80 120.0
C76 C81 H81 120.0
C80 C81 C76 120.0
C80 C81 H81 120.0
C33 C1 C2 121.2(10)
C33 C1 C6 120.9(11)
C2 C1 C6 117.5(11)
C1 C2 H2 118.7
C3 C2 C1 122.5(11)
C3 C2 H2 118.7
C2 C3 H3 119.5
C2 C3 C4 121.0(11)
C4 C3 H3 119.5
C5 C4 C3 116.9(11)
C11 C4 C3 122.7(13)
C11 C4 C5 120.5(12)
C4 C5 C10 119.4(10)
C6 C5 C4 122.0(10)
C6 C5 C10 118.6(9)
C1 C6 C7 120.6(11)
C5 C6 C1 120.1(11)
C5 C6 C7 119.3(11)
C6 C7 H7 119.7
C8 C7 C6 120.5(12)
C8 C7 H7 119.7
C7 C8 H8 118.7
C7 C8 C9 122.6(12)
C9 C8 H8 118.7
C10 C9 C8 118.1(9)
C16 C9 C8 121.6(12)
C16 C9 C10 120.3(11)
C9 C10 C5 120.8(8)
C9 C10 C13 121.0(11)
C13 C10 C5 118.2(10)
C4 C11 H11 119.1
C12 C11 C4 121.8(12)
C12 C11 H11 119.1
C11 C12 H12 119.6
C11 C12 C13 120.8(11)
C13 C12 H12 119.6
C10 C13 C12 119.3(11)
C14 C13 C10 119.1(13)
C14 C13 C12 121.5(12)
C13 C14 H14 120.5
C13 C14 C15 118.9(13)
C15 C14 H14 120.5
C14 C15 H15 119.1
C16 C15 C14 121.8(14)
C16 C15 H15 119.1
C9 C16 C15 118.5(13)
C9 C16 H16 120.7
C15 C16 H16 120.7
C18 C17 C34 119.2(12)
C18 C17 C22 120.5(14)
C22 C17 C34 120.3(10)
C17 C18 H18 120.0
C19 C18 C17 120.1(14)
C19 C18 H18 120.0
C18 C19 H19 119.0
C18 C19 C20 121.9(13)
C20 C19 H19 119.0
C19 C20 C21 117.1(12)
C19 C20 C27 121.1(14)
C21 C20 C27 121.6(15)
C20 C21 C26 118.5(12)
C22 C21 C20 122.6(13)
C22 C21 C26 118.9(11)
C17 C22 C23 125.6(11)
C21 C22 C17 117.1(12)
C21 C22 C23 117.2(12)
C22 C23 H23 118.6
C24 C23 C22 122.7(12)
C24 C23 H23 118.6
C23 C24 H24 119.3
C23 C24 C25 121.3(12)
C25 C24 H24 119.3
C24 C25 C32 121.4(12)
C26 C25 C24 118.5(11)
C26 C25 C32 120.1(12)
C25 C26 C21 121.3(10)
C25 C26 C29 120.7(14)
C29 C26 C21 118.0(13)
C20 C27 H27 120.5
C28 C27 C20 118.9(16)
C28 C27 H27 120.5
C27 C28 H28 118.3
C27 C28 C29 123.4(14)
C29 C28 H28 118.3
C28 C29 C26 119.4(15)
C30 C29 C26 119.1(16)
C30 C29 C28 121.4(14)
C29 C30 H30 119.8
C29 C30 C31 120.4(15)
C31 C30 H30 119.8
C30 C31 H31 119.8
C32 C31 C30 120.4(16)
C32 C31 H31 119.8
C25 C32 H32 120.5
C31 C32 C25 119.0(15)
C31 C32 H32 120.5
C77A C76A C75 108.5(7)
C77A C76A C81A 120.0
C81A C76A C75 130.1(7)
C76A C77A H77A 120.0
C76A C77A C78A 120.0
C78A C77A H77A 120.0
C77A C78A H78A 120.0
C79A C78A C77A 120.0
C79A C78A H78A 120.0
C78A C79A H79A 120.0
C78A C79A C80A 120.0
C80A C79A H79A 120.0
C79A C80A H80A 120.0
C81A C80A C79A 120.0
C81A C80A H80A 120.0
C76A C81A H81A 120.0
C80A C81A C76A 120.0
C80A C81A H81A 120.0
C2A C1A C33 120.4(14)
C2A C1A C6A 118.6(15)
C6A C1A C33 121.0(10)
C1A C2A H2A 119.8
C3A C2A C1A 120.5(15)
C3A C2A H2A 119.8
C2A C3A H3A 118.6
C4A C3A C2A 122.7(15)
C4A C3A H3A 118.6
C3A C4A C5A 117.4(13)
C3A C4A C11A 122.9(15)
C11A C4A C5A 119.7(16)
C4A C5A C10A 120.0(13)
C6A C5A C4A 120.9(14)
C6A C5A C10A 119.2(11)
C1A C6A C5A 119.8(14)
C1A C6A C7A 122.3(13)
C5A C6A C7A 117.9(14)
C6A C7A H7A 119.5
C8A C7A C6A 121.1(16)
C8A C7A H7A 119.5
C7A C8A H8A 118.8
C7A C8A C9A 122.3(14)
C9A C8A H8A 118.8
C10A C9A C8A 117.8(12)
C10A C9A C16A 121.2(13)
C16A C9A C8A 121.0(14)
C5A C10A C13A 117.8(14)
C9A C10A C5A 121.7(11)
C9A C10A C13A 120.5(14)
C4A C11A H11A 119.6
C12A C11A C4A 120.8(17)
C12A C11A H11A 119.6
C11A C12A H12A 118.9
C11A C12A C13A 122.1(16)
C13A C12A H12A 118.9
C12A C13A C10A 119.1(16)
C14A C13A C10A 117.6(16)
C14A C13A C12A 122.8(16)
C13A C14A H14A 119.5
C13A C14A C15A 120.9(19)
C15A C14A H14A 119.5
C14A C15A H15A 120.0
C16A C15A C14A 120.0(19)
C16A C15A H15A 120.0
C9A C16A C15A 119.3(17)
C9A C16A H16A 120.3
C15A C16A H16A 120.3
C34 C17A C22A 119.6(15)
C18A C17A C34 120.4(14)
C18A C17A C22A 119.7(16)
C17A C18A H18A 120.0
C17A C18A C19A 120.1(14)
C19A C18A H18A 120.0
C18A C19A H19A 119.2
C18A C19A C20A 121.6(15)
C20A C19A H19A 119.2
C21A C20A C19A 117.2(14)
C21A C20A C27A 120.9(14)
C27A C20A C19A 121.9(16)
C20A C21A C22A 121.7(12)
C20A C21A C26A 120.1(13)
C22A C21A C26A 118.1(13)
C17A C22A C21A 119.6(14)
C17A C22A C23A 123.0(15)
C21A C22A C23A 117.2(14)
C22A C23A H23A 119.0
C24A C23A C22A 122.0(16)
C24A C23A H23A 119.0
C23A C24A H24A 118.6
C23A C24A C25A 122.8(16)
C25A C24A H24A 118.6
C24A C25A C32A 121.9(16)
C26A C25A C24A 117.1(13)
C26A C25A C32A 120.8(16)
C25A C26A C21A 122.6(12)
C25A C26A C29A 120.1(14)
C29A C26A C21A 117.2(14)
C20A C27A H27A 120.1
C28A C27A C20A 119.9(17)
C28A C27A H27A 120.1
C27A C28A H28A 119.0
C27A C28A C29A 121.9(16)
C29A C28A H28A 119.0
C28A C29A C26A 119.4(15)
C30A C29A C26A 121.4(18)
C30A C29A C28A 119.1(16)
C29A C30A H30A 122.1
C29A C30A C31A 115.8(18)
C31A C30A H30A 122.1
C30A C31A H31A 118.4
C32A C31A C30A 123.3(19)
C32A C31A H31A 118.4
C25A C32A C31A 118.4(19)
C25A C32A H32A 120.8
C31A C32A H32A 120.8
O2B C1B H1BA 109.5
O2B C1B H1BB 109.5
O2B C1B H1BC 109.5
H1BA C1B H1BB 109.5
H1BA C1B H1BC 109.5
H1BB C1B H1BC 109.5

loop_
_geom_bond_atom_site_label_1
_geom_bond_atom_site_label_2
_geom_bond_distance
O59 C58 1.228(7)
O37 C36 1.214(6)
O73 C72 1.218(5)
O65 C64 1.233(7)
O53 C52 1.229(5)
O74 C72 1.335(7)
O74 C75 1.426(8)
O47 C46 1.221(7)
O41 C40 1.242(6)
N45 H45 0.8600
N45 C46 1.329(8)
N45 C42 1.466(7)
N71 H71 0.8600
N71 C66 1.475(8)
N71 C72 1.344(7)
N63 H63 0.8600
N63 C64 1.328(7)
N63 C60 1.476(8)
N38 H38 0.8600
N38 C33 1.456(7)
N38 C36 1.330(8)
N39 H39 0.8600
N39 C40 1.334(8)
N39 C34 1.464(6)
N51 H51 0.8600
N51 C52 1.344(6)
N51 C48 1.442(7)
N57 H57 0.8600
N57 C58 1.322(7)
N57 C54 1.464(7)
C46 C48 1.545(8)
C52 C54 1.533(7)
C40 C42 1.558(8)
C58 C60 1.550(10)
C34 H34 0.9800
C34 H34A 0.9800
C34 C33 1.524(8)
C34 C17 1.601(17)
C34 C17A 1.38(2)
C48 C49 1.543(6)
C48 C50 1.510(9)
C64 C66 1.539(7)
C54 C55 1.526(8)
C54 C56 1.520(7)
C66 C67 1.507(8)
C66 C68 1.550(7)
C42 C43 1.505(10)
C42 C44 1.526(8)
C33 H33 0.9800
C33 H33A 0.9800
C33 C1 1.371(15)
C33 C1A 1.727(18)
C67 H67A 0.9600
C67 H67B 0.9600
C67 H67C 0.9600
C49 H49A 0.9600
C49 H49B 0.9600
C49 H49C 0.9600
C50 H50A 0.9600
C50 H50B 0.9600
C50 H50C 0.9600
C55 H55A 0.9600
C55 H55B 0.9600
C55 H55C 0.9600
C68 H68 0.9800
C68 C70 1.556(12)
C68 C69 1.549(14)
C43 H43A 0.9600
C43 H43B 0.9600
C43 H43C 0.9600
C56 H56A 0.9600
C56 H56B 0.9600
C56 H56C 0.9600
C35 H35A 0.9600
C35 H35B 0.9600
C35 H35C 0.9600
C35 C36 1.488(9)
C62 H62A 0.9600
C62 H62B 0.9600
C62 H62C 0.9600
C62 C60 1.530(11)
C61 H61A 0.9600
C61 H61B 0.9600
C61 H61C 0.9600
C61 C60 1.527(11)
C70 H70A 0.9600
C70 H70B 0.9600
C70 H70C 0.9600
C75 H75A 0.9700
C75 H75B 0.9700
C75 H75C 0.9700
C75 H75D 0.9700
C75 C76 1.492(8)
C75 C76A 1.622(11)
C69 H69A 0.9600
C69 H69B 0.9600
C69 H69C 0.9600
C44 H44A 0.9600
C44 H44B 0.9600
C44 H44C 0.9600
O3C C2C 1.373(10)
O3C C4C 1.478(11)
C2C H2CA 0.9700
C2C H2CB 0.9700
C2C C1C 1.488(13)
C4C H4CA 0.9700
C4C H4CB 0.9700
C4C C5C 1.411(13)
C5C H5CA 0.9600
C5C H5CB 0.9600
C5C H5CC 0.9600
C1C H1CA 0.9600
C1C H1CB 0.9600
C1C H1CC 0.9600
O2B H2B 0.8200
O2B C1B 1.417(14)
C76 C77 1.3900
C76 C81 1.3900
C77 H77 0.9300
C77 C78 1.3900
C78 H78 0.9300
C78 C79 1.3900
C79 H79 0.9300
C79 C80 1.3900
C80 H80 0.9300
C80 C81 1.3900
C81 H81 0.9300
C1 C2 1.395(14)
C1 C6 1.413(12)
C2 H2 0.9300
C2 C3 1.373(16)
C3 H3 0.9300
C3 C4 1.419(15)
C4 C5 1.404(15)
C4 C11 1.393(15)
C5 C6 1.401(13)
C5 C10 1.450(12)
C6 C7 1.438(14)
C7 H7 0.9300
C7 C8 1.349(13)
C8 H8 0.9300
C8 C9 1.409(14)
C9 C10 1.402(14)
C9 C16 1.386(13)
C10 C13 1.424(13)
C11 H11 0.9300
C11 C12 1.342(19)
C12 H12 0.9300
C12 C13 1.435(19)
C13 C14 1.385(16)
C14 H14 0.9300
C14 C15 1.42(2)
C15 H15 0.9300
C15 C16 1.405(18)
C16 H16 0.9300
C17 C18 1.390(13)
C17 C22 1.412(15)
C18 H18 0.9300
C18 C19 1.383(17)
C19 H19 0.9300
C19 C20 1.386(18)
C20 C21 1.412(15)
C20 C27 1.432(17)
C21 C22 1.407(14)
C21 C26 1.457(17)
C22 C23 1.443(14)
C23 H23 0.9300
C23 C24 1.356(13)
C24 H24 0.9300
C24 C25 1.399(13)
C25 C26 1.398(16)
C25 C32 1.411(15)
C26 C29 1.432(15)
C27 H27 0.9300
C27 C28 1.33(2)
C28 H28 0.9300
C28 C29 1.42(2)
C29 C30 1.38(2)
C30 H30 0.9300
C30 C31 1.42(2)
C31 H31 0.9300
C31 C32 1.409(16)
C32 H32 0.9300
C76A C77A 1.3900
C76A C81A 1.3900
C77A H77A 0.9300
C77A C78A 1.3900
C78A H78A 0.9300
C78A C79A 1.3900
C79A H79A 0.9300
C79A C80A 1.3900
C80A H80A 0.9300
C80A C81A 1.3900
C81A H81A 0.9300
C1A C2A 1.399(14)
C1A C6A 1.402(16)
C2A H2A 0.9300
C2A C3A 1.40(2)
C3A H3A 0.9300
C3A C4A 1.363(19)
C4A C5A 1.428(14)
C4A C11A 1.410(19)
C5A C6A 1.417(16)
C5A C10A 1.437(17)
C6A C7A 1.436(15)
C7A H7A 0.9300
C7A C8A 1.358(16)
C8A H8A 0.9300
C8A C9A 1.416(16)
C9A C10A 1.385(16)
C9A C16A 1.393(17)
C10A C13A 1.443(16)
C11A H11A 0.9300
C11A C12A 1.34(2)
C12A H12A 0.9300
C12A C13A 1.43(2)
C13A C14A 1.39(2)
C14A H14A 0.9300
C14A C15A 1.42(3)
C15A H15A 0.9300
C15A C16A 1.399(19)
C16A H16A 0.9300
C17A C18A 1.380(17)
C17A C22A 1.410(16)
C18A H18A 0.9300
C18A C19A 1.407(18)
C19A H19A 0.9300
C19A C20A 1.419(17)
C20A C21A 1.391(18)
C20A C27A 1.418(18)
C21A C22A 1.413(16)
C21A C26A 1.465(15)
C22A C23A 1.441(17)
C23A H23A 0.9300
C23A C24A 1.358(16)
C24A H24A 0.9300
C24A C25A 1.394(18)
C25A C26A 1.384(18)
C25A C32A 1.396(16)
C26A C29A 1.430(18)
C27A H27A 0.9300
C27A C28A 1.36(2)
C28A H28A 0.9300
C28A C29A 1.43(2)
C29A C30A 1.40(2)
C30A H30A 0.9300
C30A C31A 1.43(3)
C31A H31A 0.9300
C31A C32A 1.40(2)
C32A H32A 0.9300
C1B H1BA 0.9600
C1B H1BB 0.9600
C1B H1BC 0.9600

loop_
_geom_hbond_atom_site_label_D
_geom_hbond_atom_site_label_H
_geom_hbond_atom_site_label_A
_geom_hbond_distance_DH
_geom_hbond_distance_HA
_geom_hbond_distance_DA
_geom_hbond_angle_DHA
_geom_hbond_site_symmetry_A
_geom_hbond_publ_flag
N45 H45 O59 0.86 2.22 3.048(7) 160.9 . yes
N71 H71 O37 0.86 2.05 2.892(6) 164.4 2_565 yes
N38 H38 O53 0.86 2.10 2.956(4) 173.3 . yes
N39 H39 O53 0.86 2.33 3.173(5) 168.4 . yes
N51 H51 O65 0.86 2.21 3.005(5) 154.6 . yes
N57 H57 O73 0.86 2.04 2.855(5) 156.9 . yes
O2B H2B O37 0.82 2.18 2.972(12) 163.3 2_565 yes
